data_4111465
loop_
_publ_author_name
'Steven D. Brown'
'Jonas C. Peters'

_publ_section_title
;
 Ground-State Singlet L3Fe-(\m-N)-FeL3 and L3Fe(NR) Complexes Featuring
 Pseudotetrahedral Fe(II) Centers
;
_journal_name_full 'Journal of the American Chemical Society'
_journal_page_first 1913
_journal_page_last 1923
_journal_paper_doi 10.1021/ja0453073
_journal_volume 127
_journal_year 2005
_chemical_formula_sum 'C75 H100 B Fe N2 O P3'
_chemical_formula_weight 1205.14
_chemical_name_systematic
; 
 ? 
;
_space_group_IT_number 2
_symmetry_cell_setting triclinic
_symmetry_space_group_name_Hall '-P 1'
_symmetry_space_group_name_H-M 'P -1'
_atom_sites_solution_hydrogens geom
_atom_sites_solution_primary direct
_atom_sites_solution_secondary difmap
_audit_creation_method SHELXL-97
_cell_angle_alpha 71.610(4)
_cell_angle_beta 79.790(4)
_cell_angle_gamma 68.373(4)
_cell_formula_units_Z 2
_cell_length_a 12.173(3)
_cell_length_b 14.051(4)
_cell_length_c 22.131(6)
_cell_measurement_reflns_used 985
_cell_measurement_temperature 96(2)
_cell_measurement_theta_max 27.88
_cell_measurement_theta_min 2.34
_cell_volume 3331.2(15)
_computing_cell_refinement 'Bruker SMART'
_computing_data_collection 'Bruker SMART'
_computing_data_reduction 'Bruker SAINT'
_computing_molecular_graphics 'Bruker SHELXTL'
_computing_publication_material 'Bruker SHELXTL'
_computing_structure_refinement 'SHELXL-97 (Sheldrick, 1997)'
_computing_structure_solution 'SHELXS-97 (Sheldrick, 1990)'
_diffrn_ambient_temperature 96(2)
_diffrn_measured_fraction_theta_full 0.922
_diffrn_measured_fraction_theta_max 0.922
_diffrn_measurement_device_type 'CCD area detector'
_diffrn_measurement_method 'phi and omega scans'
_diffrn_radiation_monochromator graphite
_diffrn_radiation_source 'fine-focus sealed tube'
_diffrn_radiation_type MoK\a
_diffrn_radiation_wavelength 0.71073
_diffrn_reflns_av_R_equivalents 0.0634
_diffrn_reflns_av_sigmaI/netI 0.0490
_diffrn_reflns_limit_h_max 15
_diffrn_reflns_limit_h_min -16
_diffrn_reflns_limit_k_max 18
_diffrn_reflns_limit_k_min -18
_diffrn_reflns_limit_l_max 29
_diffrn_reflns_limit_l_min -29
_diffrn_reflns_number 70679
_diffrn_reflns_theta_full 28.59
_diffrn_reflns_theta_max 28.59
_diffrn_reflns_theta_min 1.62
_exptl_absorpt_coefficient_mu 0.344
_exptl_absorpt_correction_type none
_exptl_crystal_colour maroon
_exptl_crystal_density_diffrn 1.202
_exptl_crystal_density_meas 0
_exptl_crystal_description rough
_exptl_crystal_F_000 1296
_exptl_crystal_size_max 0.37
_exptl_crystal_size_mid 0.37
_exptl_crystal_size_min 0.15
_refine_diff_density_max 0.983
_refine_diff_density_min -0.534
_refine_diff_density_rms 0.074
_refine_ls_extinction_method none
_refine_ls_goodness_of_fit_ref 1.826
_refine_ls_hydrogen_treatment mixed
_refine_ls_matrix_type full
_refine_ls_number_parameters 752
_refine_ls_number_reflns 15685
_refine_ls_number_restraints 0
_refine_ls_restrained_S_all 1.826
_refine_ls_R_factor_all 0.0755
_refine_ls_R_factor_gt 0.0470
_refine_ls_shift/su_max 0.001
_refine_ls_shift/su_mean 0.000
_refine_ls_structure_factor_coef Fsqd
_refine_ls_weighting_details 'calc w=1/[\s^2^(Fo^2^)+(0.0200P)^2^+0.0000P] where P=(Fo^2^+2Fc^2^)/3'
_refine_ls_weighting_scheme calc
_refine_ls_wR_factor_gt 0.0972
_refine_ls_wR_factor_ref 0.1030
_reflns_number_gt 11469
_reflns_number_total 15685
_reflns_threshold_expression >2sigma(I)
_cod_data_source_file ja0453073si20040804_122853_3.cif
_cod_data_source_block sdb42
_cod_original_cell_volume 3331.1(14)
_cod_database_code 4111465

loop_
_symmetry_equiv_pos_as_xyz
'x, y, z'
'-x, -y, -z'

loop_
_atom_site_label
_atom_site_type_symbol
_atom_site_fract_x
_atom_site_fract_y
_atom_site_fract_z
_atom_site_U_iso_or_equiv
_atom_site_adp_type
_atom_site_occupancy
_atom_site_symmetry_multiplicity
_atom_site_calc_flag
_atom_site_refinement_flags
Fe1 Fe 0.37570(2) 0.88353(2) 0.288067(13) 0.01477(8) Uani 1 1 d .
P1 P 0.35325(4) 1.03441(4) 0.21981(2) 0.01510(11) Uani 1 1 d .
P2 P 0.50359(4) 0.89984(4) 0.33584(2) 0.01451(11) Uani 1 1 d .
P3 P 0.52000(4) 0.81257(4) 0.22699(2) 0.01474(11) Uani 1 1 d .
N1 N 0.26490(13) 0.84210(12) 0.32562(7) 0.0164(4) Uani 1 1 d .
N2 N 0.56452(15) 0.36568(13) 0.22584(8) 0.0220(4) Uani 1 1 d .
B1 B 0.60801(19) 0.98493(18) 0.21219(11) 0.0158(5) Uani 1 1 d .
O1 O 0.04628(17) 0.67554(16) 0.17869(10) 0.0629(6) Uani 1 1 d .
C1 C 0.70912(16) 1.03833(15) 0.17427(9) 0.0165(4) Uani 1 1 d .
C2 C 0.70424(18) 1.09192(16) 0.10903(10) 0.0227(5) Uani 1 1 d .
H2 H 0.6422 1.0949 0.0871 0.027 Uiso 1 1 calc R
C3 C 0.78509(19) 1.14059(17) 0.07505(10) 0.0270(5) Uani 1 1 d .
H3 H 0.7776 1.1759 0.0309 0.032 Uiso 1 1 calc R
C4 C 0.87702(19) 1.13802(17) 0.10519(11) 0.0290(5) Uani 1 1 d .
H4 H 0.9328 1.1715 0.0822 0.035 Uiso 1 1 calc R
C5 C 0.88596(18) 1.08602(17) 0.16921(11) 0.0264(5) Uani 1 1 d .
H5 H 0.9483 1.0837 0.1907 0.032 Uiso 1 1 calc R
C6 C 0.80444(17) 1.03680(16) 0.20265(10) 0.0203(4) Uani 1 1 d .
H6 H 0.8136 1.0006 0.2466 0.024 Uiso 1 1 calc R
C7 C 0.47760(16) 1.08262(15) 0.20488(9) 0.0164(4) Uani 1 1 d .
H7A H 0.4757 1.1311 0.1612 0.020 Uiso 1 1 calc R
H7B H 0.4691 1.1241 0.2352 0.020 Uiso 1 1 calc R
C8 C 0.60897(16) 0.89387(15) 0.17845(9) 0.0156(4) Uani 1 1 d .
H8A H 0.6916 0.8471 0.1726 0.019 Uiso 1 1 calc R
H8B H 0.5774 0.9300 0.1358 0.019 Uiso 1 1 calc R
C9 C 0.63316(16) 0.92750(15) 0.28863(9) 0.0156(4) Uani 1 1 d .
H9A H 0.6553 0.9747 0.3057 0.019 Uiso 1 1 calc R
H9B H 0.7006 0.8600 0.2927 0.019 Uiso 1 1 calc R
C10 C 0.22390(16) 1.14827(16) 0.23392(9) 0.0180(4) Uani 1 1 d .
C11 C 0.13046(19) 1.13145(18) 0.27564(11) 0.0319(5) Uani 1 1 d .
H11 H 0.1332 1.0608 0.2980 0.038 Uiso 1 1 calc R
C12 C 0.0321(2) 1.2167(2) 0.28541(13) 0.0414(7) Uani 1 1 d .
H12 H -0.0315 1.2036 0.3146 0.050 Uiso 1 1 calc R
C13 C 0.0258(2) 1.31865(19) 0.25369(12) 0.0371(6) Uani 1 1 d .
H13 H -0.0421 1.3764 0.2605 0.045 Uiso 1 1 calc R
C14 C 0.1180(2) 1.33738(18) 0.21187(12) 0.0370(6) Uani 1 1 d .
H14 H 0.1143 1.4083 0.1896 0.044 Uiso 1 1 calc R
C15 C 0.21630(19) 1.25284(17) 0.20215(11) 0.0284(5) Uani 1 1 d .
H15 H 0.2799 1.2665 0.1732 0.034 Uiso 1 1 calc R
C16 C 0.31594(17) 1.04101(15) 0.14071(9) 0.0174(4) Uani 1 1 d .
C17 C 0.22576(18) 1.00332(16) 0.14005(10) 0.0241(5) Uani 1 1 d .
H17 H 0.1843 0.9795 0.1791 0.029 Uiso 1 1 calc R
C18 C 0.19507(19) 0.99960(18) 0.08432(11) 0.0295(5) Uani 1 1 d .
H18 H 0.1316 0.9752 0.0852 0.035 Uiso 1 1 calc R
C19 C 0.2558(2) 1.03108(18) 0.02711(11) 0.0310(5) Uani 1 1 d .
H19 H 0.2355 1.0275 -0.0115 0.037 Uiso 1 1 calc R
C20 C 0.3464(2) 1.06788(19) 0.02686(11) 0.0350(6) Uani 1 1 d .
H20 H 0.3897 1.0888 -0.0122 0.042 Uiso 1 1 calc R
C21 C 0.37511(19) 1.07470(17) 0.08286(10) 0.0271(5) Uani 1 1 d .
H21 H 0.4358 1.1027 0.0816 0.033 Uiso 1 1 calc R
C22 C 0.44667(18) 1.00009(15) 0.38179(9) 0.0188(4) Uani 1 1 d .
C23 C 0.5198(2) 1.03484(17) 0.40471(10) 0.0255(5) Uani 1 1 d .
H23 H 0.6030 1.0084 0.3955 0.031 Uiso 1 1 calc R
C24 C 0.4744(2) 1.10696(18) 0.44062(11) 0.0333(6) Uani 1 1 d .
H24 H 0.5259 1.1306 0.4553 0.040 Uiso 1 1 calc R
C25 C 0.3546(2) 1.14451(18) 0.45513(11) 0.0359(6) Uani 1 1 d .
H25 H 0.3230 1.1944 0.4797 0.043 Uiso 1 1 calc R
C26 C 0.2806(2) 1.10981(19) 0.43402(11) 0.0377(6) Uani 1 1 d .
H26 H 0.1978 1.1350 0.4446 0.045 Uiso 1 1 calc R
C27 C 0.32602(19) 1.03784(17) 0.39711(10) 0.0280(5) Uani 1 1 d .
H27 H 0.2741 1.0147 0.3825 0.034 Uiso 1 1 calc R
C28 C 0.55922(17) 0.78123(15) 0.40359(9) 0.0159(4) Uani 1 1 d .
C29 C 0.47556(18) 0.74291(17) 0.44456(10) 0.0263(5) Uani 1 1 d .
H29 H 0.3939 0.7793 0.4377 0.032 Uiso 1 1 calc R
C30 C 0.50841(19) 0.65277(18) 0.49531(10) 0.0309(5) Uani 1 1 d .
H30 H 0.4495 0.6285 0.5232 0.037 Uiso 1 1 calc R
C31 C 0.62686(19) 0.59800(17) 0.50551(10) 0.0255(5) Uani 1 1 d .
H31 H 0.6499 0.5358 0.5402 0.031 Uiso 1 1 calc R
C32 C 0.71081(18) 0.63454(16) 0.46497(10) 0.0232(5) Uani 1 1 d .
H32 H 0.7924 0.5970 0.4715 0.028 Uiso 1 1 calc R
C33 C 0.67785(17) 0.72547(15) 0.41465(9) 0.0190(4) Uani 1 1 d .
H33 H 0.7371 0.7501 0.3873 0.023 Uiso 1 1 calc R
C34 C 0.62876(17) 0.68582(15) 0.26934(9) 0.0163(4) Uani 1 1 d .
C35 C 0.58431(19) 0.61630(16) 0.31785(9) 0.0214(5) Uani 1 1 d .
H35 H 0.5010 0.6335 0.3265 0.026 Uiso 1 1 calc R
C36 C 0.6590(2) 0.52236(16) 0.35384(10) 0.0276(5) Uani 1 1 d .
H36 H 0.6267 0.4750 0.3862 0.033 Uiso 1 1 calc R
C37 C 0.7811(2) 0.49682(17) 0.34296(10) 0.0297(5) Uani 1 1 d .
H37 H 0.8326 0.4327 0.3679 0.036 Uiso 1 1 calc R
C38 C 0.82622(19) 0.56597(17) 0.29542(11) 0.0285(5) Uani 1 1 d .
H38 H 0.9095 0.5497 0.2878 0.034 Uiso 1 1 calc R
C39 C 0.75132(18) 0.65869(16) 0.25879(10) 0.0232(5) Uani 1 1 d .
H39 H 0.7840 0.7049 0.2257 0.028 Uiso 1 1 calc R
C40 C 0.47581(17) 0.76307(15) 0.17016(9) 0.0188(4) Uani 1 1 d .
C41 C 0.37272(18) 0.73627(16) 0.18439(11) 0.0254(5) Uani 1 1 d .
H41 H 0.3290 0.7396 0.2242 0.030 Uiso 1 1 calc R
C42 C 0.3333(2) 0.70493(17) 0.14135(12) 0.0335(6) Uani 1 1 d .
H42 H 0.2643 0.6849 0.1521 0.040 Uiso 1 1 calc R
C43 C 0.3946(2) 0.70285(17) 0.08283(12) 0.0370(6) Uani 1 1 d .
H43 H 0.3661 0.6839 0.0526 0.044 Uiso 1 1 calc R
C44 C 0.4963(2) 0.72804(18) 0.06816(11) 0.0377(6) Uani 1 1 d .
H44 H 0.5383 0.7262 0.0278 0.045 Uiso 1 1 calc R
C45 C 0.5385(2) 0.75634(17) 0.11209(10) 0.0287(5) Uani 1 1 d .
H45 H 0.6107 0.7711 0.1022 0.034 Uiso 1 1 calc R
C46 C 0.16843(16) 0.80745(15) 0.35942(9) 0.0178(4) Uani 1 1 d .
C47 C 0.11681(19) 0.85420(19) 0.41648(10) 0.0274(5) Uani 1 1 d .
H47A H 0.1798 0.8334 0.4456 0.033 Uiso 1 1 calc R
H47B H 0.0863 0.9329 0.4012 0.033 Uiso 1 1 calc R
C48 C 0.06879(17) 0.84104(16) 0.31506(10) 0.0223(5) Uani 1 1 d .
H48A H 0.0384 0.9196 0.2989 0.027 Uiso 1 1 calc R
H48B H 0.1005 0.8114 0.2780 0.027 Uiso 1 1 calc R
C49 C 0.21324(17) 0.68565(16) 0.38421(11) 0.0251(5) Uani 1 1 d .
H49A H 0.2767 0.6628 0.4134 0.030 Uiso 1 1 calc R
H49B H 0.2471 0.6544 0.3479 0.030 Uiso 1 1 calc R
C50 C 0.0160(2) 0.8132(2) 0.45249(11) 0.0356(6) Uani 1 1 d .
H50 H -0.0165 0.8434 0.4898 0.043 Uiso 1 1 calc R
C51 C -0.08186(18) 0.84763(18) 0.40786(11) 0.0317(6) Uani 1 1 d .
H51A H -0.1131 0.9263 0.3926 0.038 Uiso 1 1 calc R
H51B H -0.1477 0.8225 0.4310 0.038 Uiso 1 1 calc R
C52 C -0.03245(17) 0.80087(16) 0.35102(10) 0.0242(5) Uani 1 1 d .
H52 H -0.0967 0.8237 0.3217 0.029 Uiso 1 1 calc R
C53 C 0.01473(18) 0.67966(16) 0.37427(11) 0.0255(5) Uani 1 1 d .
H53A H 0.0472 0.6496 0.3374 0.031 Uiso 1 1 calc R
H53B H -0.0504 0.6527 0.3966 0.031 Uiso 1 1 calc R
C54 C 0.11183(18) 0.64496(18) 0.41974(11) 0.0301(5) Uani 1 1 d .
H54 H 0.1425 0.5655 0.4354 0.036 Uiso 1 1 calc R
C55 C 0.0623(2) 0.6915(2) 0.47603(11) 0.0412(7) Uani 1 1 d .
H55A H 0.1251 0.6683 0.5057 0.049 Uiso 1 1 calc R
H55B H -0.0028 0.6655 0.4994 0.049 Uiso 1 1 calc R
C56 C 0.63670(19) 0.43984(16) 0.19682(10) 0.0251(5) Uani 1 1 d .
H56A H 0.5852 0.5072 0.1701 0.030 Uiso 1 1 calc R
H56B H 0.6596 0.4568 0.2319 0.030 Uiso 1 1 calc R
C57 C 0.7477(2) 0.39746(18) 0.15652(11) 0.0315(5) Uani 1 1 d .
H57A H 0.7266 0.3793 0.1214 0.038 Uiso 1 1 calc R
H57B H 0.8020 0.3317 0.1831 0.038 Uiso 1 1 calc R
C58 C 0.8101(2) 0.4798(2) 0.12873(11) 0.0365(6) Uani 1 1 d .
H58A H 0.8363 0.4938 0.1640 0.044 Uiso 1 1 calc R
H58B H 0.7535 0.5474 0.1052 0.044 Uiso 1 1 calc R
C59 C 0.9172(2) 0.4424(2) 0.08365(13) 0.0519(8) Uani 1 1 d .
H59A H 0.9736 0.3757 0.1069 0.078 Uiso 1 1 calc R
H59B H 0.9555 0.4968 0.0672 0.078 Uiso 1 1 calc R
H59C H 0.8911 0.4307 0.0480 0.078 Uiso 1 1 calc R
C60 C 0.63579(19) 0.26181(16) 0.27033(10) 0.0237(5) Uani 1 1 d .
H60A H 0.5857 0.2161 0.2866 0.028 Uiso 1 1 calc R
H60B H 0.7044 0.2250 0.2450 0.028 Uiso 1 1 calc R
C61 C 0.68166(19) 0.27074(16) 0.32708(10) 0.0256(5) Uani 1 1 d .
H61A H 0.7300 0.3181 0.3121 0.031 Uiso 1 1 calc R
H61B H 0.6142 0.3019 0.3553 0.031 Uiso 1 1 calc R
C62 C 0.75630(19) 0.16106(17) 0.36390(10) 0.0279(5) Uani 1 1 d .
H62A H 0.8258 0.1325 0.3360 0.033 Uiso 1 1 calc R
H62B H 0.7090 0.1129 0.3756 0.033 Uiso 1 1 calc R
C63 C 0.7991(2) 0.1617(2) 0.42418(11) 0.0360(6) Uani 1 1 d .
H63A H 0.8443 0.2106 0.4131 0.054 Uiso 1 1 calc R
H63B H 0.8498 0.0898 0.4449 0.054 Uiso 1 1 calc R
H63C H 0.7308 0.1851 0.4534 0.054 Uiso 1 1 calc R
C64 C 0.45665(19) 0.42618(16) 0.26135(10) 0.0240(5) Uani 1 1 d .
H64A H 0.4130 0.4924 0.2304 0.029 Uiso 1 1 calc R
H64B H 0.4844 0.4472 0.2930 0.029 Uiso 1 1 calc R
C65 C 0.37002(19) 0.36851(17) 0.29604(11) 0.0277(5) Uani 1 1 d .
H65A H 0.3520 0.3352 0.2674 0.033 Uiso 1 1 calc R
H65B H 0.4057 0.3116 0.3339 0.033 Uiso 1 1 calc R
C66 C 0.2567(2) 0.44710(18) 0.31681(12) 0.0365(6) Uani 1 1 d .
H66A H 0.2774 0.4869 0.3403 0.044 Uiso 1 1 calc R
H66B H 0.2179 0.4991 0.2782 0.044 Uiso 1 1 calc R
C67 C 0.1690(2) 0.39686(19) 0.35862(12) 0.0376(6) Uani 1 1 d .
H67A H 0.1559 0.3495 0.3384 0.056 Uiso 1 1 calc R
H67B H 0.0938 0.4527 0.3642 0.056 Uiso 1 1 calc R
H67C H 0.2005 0.3558 0.4004 0.056 Uiso 1 1 calc R
C68 C 0.52856(19) 0.33415(16) 0.17469(10) 0.0242(5) Uani 1 1 d .
H68A H 0.6014 0.2992 0.1509 0.029 Uiso 1 1 calc R
H68B H 0.4891 0.2807 0.1960 0.029 Uiso 1 1 calc R
C69 C 0.4472(2) 0.42353(17) 0.12714(10) 0.0296(5) Uani 1 1 d .
H69A H 0.4803 0.4822 0.1094 0.036 Uiso 1 1 calc R
H69B H 0.3688 0.4515 0.1490 0.036 Uiso 1 1 calc R
C70 C 0.4325(2) 0.38505(18) 0.07322(10) 0.0285(5) Uani 1 1 d .
H70A H 0.5089 0.3672 0.0476 0.034 Uiso 1 1 calc R
H70B H 0.4120 0.3193 0.0916 0.034 Uiso 1 1 calc R
C71 C 0.3376(2) 0.4670(2) 0.02991(12) 0.0433(7) Uani 1 1 d .
H71A H 0.2610 0.4825 0.0546 0.065 Uiso 1 1 calc R
H71B H 0.3330 0.4390 -0.0046 0.065 Uiso 1 1 calc R
H71C H 0.3574 0.5324 0.0116 0.065 Uiso 1 1 calc R
C72 C 0.0016(2) 0.7888(2) 0.16594(13) 0.0459(7) Uani 1 1 d .
H72A H 0.0611 0.8147 0.1746 0.055 Uiso 1 1 calc R
H72B H -0.0714 0.8112 0.1934 0.055 Uiso 1 1 calc R
C73 C -0.0240(3) 0.8322(2) 0.09845(14) 0.0544(8) Uani 1 1 d .
H73A H 0.0458 0.8453 0.0714 0.065 Uiso 1 1 calc R
H73B H -0.0918 0.8997 0.0916 0.065 Uiso 1 1 calc R
C74 C -0.0532(3) 0.7480(2) 0.08397(14) 0.0610(8) Uani 1 1 d .
H74A H -0.0351 0.7498 0.0383 0.073 Uiso 1 1 calc R
H74B H -0.1374 0.7543 0.0960 0.073 Uiso 1 1 calc R
C75 C 0.0280(3) 0.6495(2) 0.12568(18) 0.0742(10) Uani 1 1 d .
H75A H -0.0080 0.5926 0.1400 0.089 Uiso 1 1 calc R
H75B H 0.1045 0.6235 0.1016 0.089 Uiso 1 1 calc R

loop_
_atom_site_aniso_label
_atom_site_aniso_U_11
_atom_site_aniso_U_22
_atom_site_aniso_U_33
_atom_site_aniso_U_23
_atom_site_aniso_U_13
_atom_site_aniso_U_12
Fe1 0.01284(15) 0.01530(15) 0.01661(16) -0.00460(12) 0.00063(11) -0.00574(12)
P1 0.0123(2) 0.0149(3) 0.0176(3) -0.0052(2) -0.0003(2) -0.0037(2)
P2 0.0144(3) 0.0151(3) 0.0143(3) -0.0051(2) 0.0006(2) -0.0049(2)
P3 0.0159(3) 0.0139(3) 0.0155(3) -0.0052(2) -0.0006(2) -0.0054(2)
N1 0.0156(8) 0.0167(9) 0.0171(9) -0.0045(7) 0.0000(7) -0.0061(7)
N2 0.0327(10) 0.0154(9) 0.0208(9) -0.0054(7) -0.0061(8) -0.0090(8)
B1 0.0143(11) 0.0172(12) 0.0159(12) -0.0053(9) -0.0004(9) -0.0049(9)
O1 0.0630(14) 0.0544(14) 0.0664(14) 0.0041(11) -0.0265(11) -0.0212(11)
C1 0.0146(10) 0.0130(10) 0.0193(11) -0.0057(8) 0.0022(8) -0.0022(8)
C2 0.0182(11) 0.0260(12) 0.0228(12) -0.0062(9) -0.0017(9) -0.0065(9)
C3 0.0267(12) 0.0282(12) 0.0205(12) 0.0004(10) 0.0026(9) -0.0109(10)
C4 0.0235(12) 0.0275(12) 0.0347(14) -0.0036(11) 0.0077(10) -0.0155(10)
C5 0.0192(11) 0.0286(12) 0.0334(13) -0.0073(10) -0.0021(10) -0.0113(10)
C6 0.0187(10) 0.0199(11) 0.0210(11) -0.0041(9) -0.0008(9) -0.0065(9)
C7 0.0180(10) 0.0138(10) 0.0189(11) -0.0046(8) -0.0006(8) -0.0073(8)
C8 0.0149(10) 0.0151(10) 0.0150(10) -0.0042(8) 0.0013(8) -0.0041(8)
C9 0.0123(9) 0.0186(10) 0.0178(10) -0.0059(8) -0.0001(8) -0.0070(8)
C10 0.0149(10) 0.0199(11) 0.0185(11) -0.0074(9) -0.0038(8) -0.0019(8)
C11 0.0229(12) 0.0261(12) 0.0395(14) -0.0066(11) 0.0041(10) -0.0050(10)
C12 0.0202(12) 0.0436(16) 0.0491(16) -0.0147(13) 0.0102(11) -0.0018(11)
C13 0.0263(13) 0.0338(14) 0.0451(16) -0.0210(12) -0.0079(11) 0.0078(11)
C14 0.0309(13) 0.0198(12) 0.0555(17) -0.0119(12) -0.0094(12) 0.0012(10)
C15 0.0237(12) 0.0224(12) 0.0346(13) -0.0064(10) -0.0007(10) -0.0046(10)
C16 0.0159(10) 0.0141(10) 0.0186(11) -0.0039(8) -0.0027(8) -0.0009(8)
C17 0.0228(11) 0.0266(12) 0.0233(12) -0.0061(10) -0.0007(9) -0.0098(10)
C18 0.0260(12) 0.0315(13) 0.0365(14) -0.0107(11) -0.0097(10) -0.0113(10)
C19 0.0347(13) 0.0338(13) 0.0255(13) -0.0101(11) -0.0136(10) -0.0055(11)
C20 0.0416(14) 0.0458(15) 0.0162(12) -0.0029(11) 0.0002(10) -0.0189(12)
C21 0.0265(12) 0.0332(13) 0.0226(12) -0.0015(10) -0.0049(10) -0.0147(10)
C22 0.0262(11) 0.0156(10) 0.0135(10) -0.0049(8) 0.0027(8) -0.0069(9)
C23 0.0325(12) 0.0260(12) 0.0213(12) -0.0087(10) 0.0026(10) -0.0137(10)
C24 0.0513(16) 0.0305(13) 0.0267(13) -0.0132(11) -0.0015(11) -0.0195(12)
C25 0.0582(17) 0.0241(13) 0.0236(13) -0.0142(10) 0.0027(12) -0.0078(12)
C26 0.0316(13) 0.0411(15) 0.0347(14) -0.0203(12) 0.0096(11) -0.0031(12)
C27 0.0276(12) 0.0304(13) 0.0283(13) -0.0147(10) 0.0031(10) -0.0090(10)
C28 0.0225(11) 0.0135(10) 0.0122(10) -0.0054(8) -0.0015(8) -0.0048(8)
C29 0.0178(11) 0.0310(13) 0.0226(12) -0.0017(10) -0.0002(9) -0.0049(10)
C30 0.0266(12) 0.0346(14) 0.0249(12) 0.0035(10) 0.0044(10) -0.0154(11)
C31 0.0309(12) 0.0210(11) 0.0197(11) 0.0008(9) -0.0062(10) -0.0066(10)
C32 0.0193(11) 0.0234(12) 0.0266(12) -0.0068(10) -0.0055(9) -0.0050(9)
C33 0.0197(10) 0.0188(11) 0.0205(11) -0.0056(9) -0.0010(9) -0.0087(9)
C34 0.0205(10) 0.0142(10) 0.0155(10) -0.0078(8) -0.0014(8) -0.0040(8)
C35 0.0257(11) 0.0203(11) 0.0220(11) -0.0098(9) -0.0008(9) -0.0090(9)
C36 0.0469(15) 0.0179(11) 0.0195(12) -0.0052(9) 0.0008(10) -0.0139(11)
C37 0.0392(14) 0.0171(11) 0.0262(13) -0.0070(10) -0.0108(11) 0.0030(10)
C38 0.0223(12) 0.0243(12) 0.0339(13) -0.0099(11) -0.0044(10) 0.0008(10)
C39 0.0229(11) 0.0191(11) 0.0264(12) -0.0072(9) 0.0004(9) -0.0059(9)
C40 0.0247(11) 0.0118(10) 0.0209(11) -0.0050(8) -0.0072(9) -0.0042(9)
C41 0.0217(11) 0.0221(12) 0.0328(13) -0.0115(10) -0.0068(10) -0.0022(9)
C42 0.0308(13) 0.0221(12) 0.0527(16) -0.0147(11) -0.0183(12) -0.0038(10)
C43 0.0580(17) 0.0200(12) 0.0383(15) -0.0078(11) -0.0281(13) -0.0081(12)
C44 0.0700(19) 0.0265(13) 0.0208(12) -0.0079(10) -0.0040(12) -0.0192(13)
C45 0.0435(14) 0.0254(12) 0.0232(12) -0.0086(10) 0.0003(10) -0.0176(11)
C46 0.0134(10) 0.0189(11) 0.0191(11) -0.0042(9) -0.0010(8) -0.0042(8)
C47 0.0234(11) 0.0404(14) 0.0268(12) -0.0169(11) 0.0060(9) -0.0171(10)
C48 0.0188(11) 0.0218(11) 0.0238(11) -0.0001(9) -0.0048(9) -0.0075(9)
C49 0.0175(11) 0.0203(11) 0.0335(13) 0.0012(10) -0.0044(9) -0.0079(9)
C50 0.0278(13) 0.0606(17) 0.0301(13) -0.0243(13) 0.0139(10) -0.0251(12)
C51 0.0168(11) 0.0311(13) 0.0482(15) -0.0148(12) 0.0093(10) -0.0109(10)
C52 0.0143(10) 0.0260(12) 0.0309(13) -0.0021(10) -0.0064(9) -0.0078(9)
C53 0.0180(11) 0.0245(12) 0.0340(13) -0.0044(10) -0.0003(9) -0.0108(9)
C54 0.0218(12) 0.0233(12) 0.0373(14) 0.0080(10) -0.0054(10) -0.0109(10)
C55 0.0327(14) 0.0659(19) 0.0240(13) 0.0104(13) -0.0047(11) -0.0332(13)
C56 0.0366(13) 0.0193(11) 0.0245(12) -0.0046(9) -0.0060(10) -0.0146(10)
C57 0.0380(14) 0.0326(13) 0.0297(13) -0.0100(11) -0.0018(11) -0.0174(11)
C58 0.0439(15) 0.0439(15) 0.0292(13) -0.0060(12) -0.0057(11) -0.0249(13)
C59 0.0490(17) 0.078(2) 0.0401(16) -0.0176(16) 0.0028(13) -0.0361(16)
C60 0.0306(12) 0.0159(11) 0.0240(12) -0.0042(9) -0.0057(10) -0.0065(9)
C61 0.0296(12) 0.0236(12) 0.0249(12) -0.0075(10) -0.0056(10) -0.0078(10)
C62 0.0295(12) 0.0257(12) 0.0299(13) -0.0034(10) -0.0076(10) -0.0119(10)
C63 0.0342(14) 0.0425(15) 0.0272(13) -0.0077(11) -0.0069(11) -0.0074(12)
C64 0.0341(12) 0.0177(11) 0.0222(12) -0.0071(9) -0.0068(10) -0.0072(10)
C65 0.0340(13) 0.0211(12) 0.0292(13) -0.0076(10) -0.0046(10) -0.0088(10)
C66 0.0399(14) 0.0287(13) 0.0379(15) -0.0094(11) -0.0013(12) -0.0087(11)
C67 0.0346(14) 0.0349(14) 0.0443(15) -0.0134(12) -0.0026(12) -0.0104(11)
C68 0.0364(13) 0.0189(11) 0.0234(12) -0.0085(9) -0.0055(10) -0.0123(10)
C69 0.0454(14) 0.0221(12) 0.0243(12) -0.0054(10) -0.0111(11) -0.0115(11)
C70 0.0390(13) 0.0287(13) 0.0223(12) -0.0077(10) -0.0047(10) -0.0146(11)
C71 0.0629(18) 0.0397(15) 0.0317(14) -0.0110(12) -0.0187(13) -0.0142(13)
C72 0.0385(15) 0.0513(18) 0.0531(18) -0.0213(15) -0.0054(13) -0.0139(13)
C73 0.0641(19) 0.0427(17) 0.059(2) -0.0117(15) -0.0193(16) -0.0154(15)
C74 0.079(2) 0.062(2) 0.0482(18) -0.0172(16) -0.0140(17) -0.0251(18)
C75 0.091(3) 0.0346(17) 0.106(3) -0.0281(19) -0.032(2) -0.0121(17)

loop_
_atom_type_symbol
_atom_type_description
_atom_type_scat_dispersion_real
_atom_type_scat_dispersion_imag
_atom_type_scat_source
C C 0.0033 0.0016 'International Tables Vol C Tables 4.2.6.8 and 6.1.1.4'
H H 0.0000 0.0000 'International Tables Vol C Tables 4.2.6.8 and 6.1.1.4'
B B 0.0013 0.0007 'International Tables Vol C Tables 4.2.6.8 and 6.1.1.4'
N N 0.0061 0.0033 'International Tables Vol C Tables 4.2.6.8 and 6.1.1.4'
P P 0.1023 0.0942 'International Tables Vol C Tables 4.2.6.8 and 6.1.1.4'
Fe Fe 0.3463 0.8444 'International Tables Vol C Tables 4.2.6.8 and 6.1.1.4'
O O 0.0106 0.0060 'International Tables Vol C Tables 4.2.6.8 and 6.1.1.4'

loop_
_geom_angle_atom_site_label_1
_geom_angle_atom_site_label_2
_geom_angle_atom_site_label_3
_geom_angle
N1 Fe1 P1 123.87(6)
N1 Fe1 P2 123.64(6)
P1 Fe1 P2 92.68(3)
N1 Fe1 P3 128.81(6)
P1 Fe1 P3 88.91(3)
P2 Fe1 P3 87.77(3)
C7 P1 C10 104.27(9)
C7 P1 C16 106.14(9)
C10 P1 C16 96.97(9)
C7 P1 Fe1 116.08(7)
C10 P1 Fe1 117.34(7)
C16 P1 Fe1 113.78(7)
C9 P2 C22 103.93(9)
C9 P2 C28 107.00(9)
C22 P2 C28 97.44(9)
C9 P2 Fe1 118.30(7)
C22 P2 Fe1 116.36(7)
C28 P2 Fe1 111.43(7)
C8 P3 C40 105.17(9)
C8 P3 C34 105.18(9)
C40 P3 C34 98.73(9)
C8 P3 Fe1 117.41(6)
C40 P3 Fe1 114.12(7)
C34 P3 Fe1 114.15(6)
C46 N1 Fe1 178.57(14)
C64 N2 C68 111.01(16)
C64 N2 C60 111.21(15)
C68 N2 C60 105.60(15)
C64 N2 C56 106.18(15)
C68 N2 C56 111.28(15)
C60 N2 C56 111.66(16)
C1 B1 C9 111.36(16)
C1 B1 C7 107.11(15)
C9 B1 C7 110.16(15)
C1 B1 C8 109.14(15)
C9 B1 C8 109.10(16)
C7 B1 C8 109.94(15)
C75 O1 C72 108.0(2)
C2 C1 C6 114.41(18)
C2 C1 B1 120.84(17)
C6 C1 B1 124.74(18)
C3 C2 C1 123.37(19)
C2 C3 C4 120.2(2)
C5 C4 C3 118.7(2)
C4 C5 C6 120.5(2)
C5 C6 C1 122.87(19)
B1 C7 P1 112.92(13)
B1 C8 P3 111.76(13)
B1 C9 P2 111.97(13)
C11 C10 C15 117.82(19)
C11 C10 P1 120.48(16)
C15 C10 P1 121.69(15)
C10 C11 C12 120.7(2)
C13 C12 C11 120.8(2)
C12 C13 C14 119.5(2)
C13 C14 C15 119.9(2)
C14 C15 C10 121.3(2)
C21 C16 C17 117.74(19)
C21 C16 P1 125.30(16)
C17 C16 P1 116.85(15)
C18 C17 C16 121.6(2)
C17 C18 C19 120.4(2)
C18 C19 C20 118.8(2)
C19 C20 C21 120.8(2)
C20 C21 C16 120.6(2)
C27 C22 C23 118.22(19)
C27 C22 P2 118.55(16)
C23 C22 P2 123.13(16)
C24 C23 C22 121.5(2)
C25 C24 C23 119.9(2)
C24 C25 C26 119.8(2)
C25 C26 C27 120.6(2)
C22 C27 C26 120.1(2)
C29 C28 C33 117.81(18)
C29 C28 P2 116.99(15)
C33 C28 P2 125.14(15)
C30 C29 C28 121.37(19)
C31 C30 C29 120.1(2)
C32 C31 C30 119.2(2)
C31 C32 C33 120.72(19)
C32 C33 C28 120.83(19)
C35 C34 C39 117.71(19)
C35 C34 P3 117.22(15)
C39 C34 P3 124.94(15)
C36 C35 C34 121.2(2)
C35 C36 C37 120.4(2)
C38 C37 C36 118.9(2)
C37 C38 C39 120.5(2)
C38 C39 C34 121.3(2)
C45 C40 C41 118.30(19)
C45 C40 P3 122.24(16)
C41 C40 P3 119.38(15)
C42 C41 C40 120.9(2)
C43 C42 C41 119.7(2)
C44 C43 C42 120.2(2)
C43 C44 C45 120.3(2)
C40 C45 C44 120.5(2)
N1 C46 C49 109.00(15)
N1 C46 C47 111.47(16)
C49 C46 C47 108.64(17)
N1 C46 C48 110.70(16)
C49 C46 C48 108.52(16)
C47 C46 C48 108.46(16)
C50 C47 C46 110.03(17)
C52 C48 C46 110.39(16)
C46 C49 C54 110.68(16)
C51 C50 C55 109.00(19)
C51 C50 C47 109.43(19)
C55 C50 C47 109.96(19)
C50 C51 C52 109.50(17)
C53 C52 C51 109.97(18)
C53 C52 C48 109.13(16)
C51 C52 C48 109.41(17)
C52 C53 C54 109.35(17)
C55 C54 C53 109.81(18)
C55 C54 C49 109.02(18)
C53 C54 C49 109.25(18)
C54 C55 C50 109.87(18)
C57 C56 N2 115.70(17)
C56 C57 C58 110.74(19)
C57 C58 C59 111.8(2)
C61 C60 N2 116.46(16)
C62 C61 C60 109.44(17)
C61 C62 C63 112.91(18)
N2 C64 C65 116.85(16)
C66 C65 C64 109.56(18)
C67 C66 C65 114.42(19)
C69 C68 N2 116.02(16)
C68 C69 C70 110.90(18)
C71 C70 C69 112.71(19)
O1 C72 C73 107.0(2)
C72 C73 C74 104.1(2)
C73 C74 C75 100.9(2)
O1 C75 C74 108.0(2)

loop_
_geom_bond_atom_site_label_1
_geom_bond_atom_site_label_2
_geom_bond_distance
Fe1 N1 1.6507(16)
Fe1 P1 2.1330(7)
Fe1 P2 2.1432(7)
Fe1 P3 2.1504(7)
P1 C7 1.8158(19)
P1 C10 1.849(2)
P1 C16 1.851(2)
P2 C9 1.8280(19)
P2 C22 1.853(2)
P2 C28 1.854(2)
P3 C8 1.8323(19)
P3 C40 1.850(2)
P3 C34 1.858(2)
N1 C46 1.434(2)
N2 C64 1.516(3)
N2 C68 1.518(2)
N2 C60 1.522(2)
N2 C56 1.524(3)
B1 C1 1.643(3)
B1 C9 1.657(3)
B1 C7 1.666(3)
B1 C8 1.668(3)
O1 C75 1.408(4)
O1 C72 1.429(3)
C1 C2 1.402(3)
C1 C6 1.404(3)
C2 C3 1.382(3)
C3 C4 1.385(3)
C4 C5 1.377(3)
C5 C6 1.390(3)
C10 C11 1.375(3)
C10 C15 1.390(3)
C11 C12 1.388(3)
C12 C13 1.362(3)
C13 C14 1.372(3)
C14 C15 1.383(3)
C16 C21 1.387(3)
C16 C17 1.387(3)
C17 C18 1.372(3)
C18 C19 1.379(3)
C19 C20 1.379(3)
C20 C21 1.386(3)
C22 C27 1.384(3)
C22 C23 1.387(3)
C23 C24 1.380(3)
C24 C25 1.371(3)
C25 C26 1.372(3)
C26 C27 1.394(3)
C28 C29 1.385(3)
C28 C33 1.389(3)
C29 C30 1.383(3)
C30 C31 1.382(3)
C31 C32 1.373(3)
C32 C33 1.384(3)
C34 C35 1.386(3)
C34 C39 1.393(3)
C35 C36 1.383(3)
C36 C37 1.389(3)
C37 C38 1.377(3)
C38 C39 1.380(3)
C40 C45 1.385(3)
C40 C41 1.396(3)
C41 C42 1.384(3)
C42 C43 1.378(3)
C43 C44 1.368(3)
C44 C45 1.392(3)
C46 C49 1.534(3)
C46 C47 1.536(3)
C46 C48 1.538(3)
C47 C50 1.536(3)
C48 C52 1.534(3)
C49 C54 1.537(3)
C50 C51 1.523(3)
C50 C55 1.531(3)
C51 C52 1.529(3)
C52 C53 1.525(3)
C53 C54 1.528(3)
C54 C55 1.517(3)
C56 C57 1.513(3)
C57 C58 1.525(3)
C58 C59 1.529(3)
C60 C61 1.518(3)
C61 C62 1.517(3)
C62 C63 1.519(3)
C64 C65 1.519(3)
C65 C66 1.519(3)
C66 C67 1.512(3)
C68 C69 1.511(3)
C69 C70 1.517(3)
C70 C71 1.515(3)
C72 C73 1.466(4)
C73 C74 1.490(4)
C74 C75 1.501(4)
